data_2310251
loop_
_publ_author_name
'Spooner, F.J.'
'Wilson, C.G.'

_publ_section_title
;
 Ordering in binary sigma phases
;
_journal_name_full 'Acta Crystallographica (1,1948-23,1967)'
_journal_page_first 1533
_journal_page_last 1538
_journal_volume 17
_journal_year 1964
_chemical_formula_sum 'Nb3 Os2'
_space_group_IT_number 136
_symmetry_space_group_name_Hall '-P 4n 2n'
_symmetry_space_group_name_H-M 'P 42/m n m'
_cell_angle_alpha 90
_cell_angle_beta 90
_cell_angle_gamma 90
_cell_formula_units_Z 6
_cell_length_a 9.858
_cell_length_b 9.858
_cell_length_c 5.063
_cell_volume 492.023
_citation_journal_id_ASTM ACCRA9
_cod_data_source_file Spooner_ACCRA9_1964_1357.cif
_cod_data_source_block Nb3Os2
_cod_original_cell_volume 492.0232
_cod_database_code 2310251

loop_
_symmetry_equiv_pos_as_xyz
x,y,z
-y+1/2,x+1/2,z+1/2
-x,-y,z
y+1/2,-x+1/2,z+1/2
x+1/2,-y+1/2,-z+1/2
y,x,-z
-x+1/2,y+1/2,-z+1/2
-y,-x,-z
-x,-y,-z
y-1/2,-x-1/2,-z-1/2
x,y,-z
-y-1/2,x-1/2,-z-1/2
-x-1/2,y-1/2,z-1/2
-y,-x,z
x-1/2,-y-1/2,z-1/2
y,x,z

loop_
_atom_site_label
_atom_site_type_symbol
_atom_site_fract_x
_atom_site_fract_y
_atom_site_fract_z
_atom_site_occupancy
_atom_site_U_iso_or_equiv
Os3 Os 0.7376 0.0653 0 1 0.0
Nb1 Nb 0.3981 0.3981 0 1 0.0
Nb3 Nb 0.1823 0.1823 0.2524 0.75 0.0
Os2 Os 0 0 0 1 0.0
Nb2 Nb 0.4632 0.1326 0 1 0.0
Os1 Os 0.1823 0.1823 0.2524 0.25 0.0
